data_4022571
loop_
_publ_author_name
'Gary A. Molander'
'Shawn K. Pack'

_publ_section_title
;
 Determining the Scope of the Organolanthanide-Catalyzed, Sequential
 Intramolecular Amination/Cyclization Reaction: Formation of Substituted
 Quinolizidines, Indolizidines, and Pyrrolizidines
;
_journal_name_full 'Journal of Organic Chemistry'
_journal_page_first 9214
_journal_page_last 9220
_journal_paper_doi 10.1021/jo035205f
_journal_volume 68
_journal_year 2003
_chemical_formula_sum 'C16 H22 N4 O7'
_chemical_formula_weight 382.38
_space_group_IT_number 14
_symmetry_cell_setting monoclinic
_symmetry_Int_Tables_number 14
_symmetry_space_group_name_Hall '-P 2yn'
_symmetry_space_group_name_H-M 'P 1 21/n 1'
_atom_sites_solution_hydrogens geom
_atom_sites_solution_primary direct
_atom_sites_solution_secondary difmap
_audit_creation_method SHELXL
_cell_angle_alpha 90.00
_cell_angle_beta 92.939(5)
_cell_angle_gamma 90.00
_cell_formula_units_Z 4
_cell_length_a 8.063(2)
_cell_length_b 17.637(4)
_cell_length_c 13.123(3)
_cell_measurement_temperature 143(1)
_cell_volume 1863.7(7)
_computing_structure_refinement 'SHELXL-93 (Sheldrick, 1993)'
_computing_structure_solution 'SIR92 (Altomare, 1993)'
_diffrn_ambient_temperature 143(2)
_diffrn_measurement_device 'CCD area detector'
_diffrn_measurement_device_type 'Rigaku Mercury'
_diffrn_measurement_method 'phi oscillations'
_diffrn_radiation_monochromator graphite
_diffrn_radiation_source 'rotating anode'
_diffrn_radiation_type MoK\a
_diffrn_radiation_wavelength 0.71069
_diffrn_reflns_av_R_equivalents 0.0348
_diffrn_reflns_av_sigmaI/netI 0.0334
_diffrn_reflns_limit_h_max 9
_diffrn_reflns_limit_h_min -8
_diffrn_reflns_limit_k_max 20
_diffrn_reflns_limit_k_min -21
_diffrn_reflns_limit_l_max 15
_diffrn_reflns_limit_l_min -13
_diffrn_reflns_number 11335
_diffrn_reflns_theta_max 25.35
_diffrn_reflns_theta_min 2.78
_exptl_absorpt_coefficient_mu 0.108
_exptl_absorpt_correction_T_max 1.0000
_exptl_absorpt_correction_T_min 0.6908
_exptl_absorpt_correction_type multi-scan
_exptl_crystal_density_diffrn 1.363
_exptl_crystal_F_000 808
_exptl_crystal_size_max 0.27
_exptl_crystal_size_mid 0.25
_exptl_crystal_size_min 0.12
_refine_diff_density_max 0.646
_refine_diff_density_min -0.566
_refine_diff_density_rms 0.062
_refine_ls_extinction_method none
_refine_ls_goodness_of_fit_all 1.061
_refine_ls_goodness_of_fit_obs 1.141
_refine_ls_matrix_type full
_refine_ls_number_parameters 246
_refine_ls_number_reflns 3402
_refine_ls_number_restraints 0
_refine_ls_restrained_S_all 1.061
_refine_ls_restrained_S_obs 1.141
_refine_ls_R_factor_all 0.1064
_refine_ls_R_factor_obs 0.0827
_refine_ls_shift/esd_max 0.000
_refine_ls_shift/esd_mean 0.000
_refine_ls_structure_factor_coef Fsqd
_refine_ls_weighting_details 'w=1/[\s^2^(Fo^2^)+(0.1053P)^2^+2.6572P] where P=(Fo^2^+2Fc^2^)/3'
_refine_ls_weighting_scheme calc
_refine_ls_wR_factor_all 0.2314
_refine_ls_wR_factor_obs 0.2155
_reflns_number_observed 2587
_reflns_number_total 3402
_reflns_observed_criterion >2sigma(I)
_cod_data_source_file jo035205fsi20030818_035018_4.cif
_cod_data_source_block 22
_cod_depositor_comments
;
The following automatic conversions were performed:
'_exptl_absorpt_correction_type' value 'Multi-scan' changed to
'multi-scan' according to
'/home/saulius/struct/CIF-dictionaries/cif_core.dic' dictionary named
'cif_core.dic' version 2.4.1 from 2010-06-29.

Automatic conversion script
Id: cif_fix_enum 1527 2010-12-29 10:47:43Z saulius 

The following automatic conversions were performed:

'_refine_ls_weighting_scheme' value 'calc
w=1/[\s^2^(Fo^2^)+(0.1053P)^2^+2.6572P] where P=(Fo^2^+2Fc^2^)/3' was
changed to 'calc'. New tag '_refine_ls_weighting_details' was
created. The value of the new tag was set to
'w=1/[\s^2^(Fo^2^)+(0.1053P)^2^+2.6572P] where P=(Fo^2^+2Fc^2^)/3'.

Automatic conversion script
Id: cif_fix_values 3143 2015-03-26 13:38:13Z robertas 
;
_cod_original_sg_symbol_H-M 'P 21/n     '
_cod_database_code 4022571

loop_
_symmetry_equiv_pos_as_xyz
'x, y, z'
'-x+1/2, y+1/2, -z+1/2'
'-x, -y, -z'
'x-1/2, -y-1/2, z-1/2'

loop_
_atom_site_aniso_label
_atom_site_aniso_U_11
_atom_site_aniso_U_22
_atom_site_aniso_U_33
_atom_site_aniso_U_23
_atom_site_aniso_U_13
_atom_site_aniso_U_12
N1 0.049(2) 0.0245(13) 0.0335(15) -0.0028(11) -0.0094(12) 0.0036(11)
C2 0.054(2) 0.033(2) 0.042(2) 0.0026(14) -0.003(2) 0.0021(15)
C3 0.062(2) 0.051(2) 0.053(2) 0.008(2) 0.018(2) 0.012(2)
C4 0.076(3) 0.065(3) 0.050(2) 0.023(2) 0.012(2) 0.013(2)
C5 0.075(3) 0.058(2) 0.045(2) 0.013(2) -0.005(2) 0.007(2)
C6 0.045(2) 0.041(2) 0.044(2) 0.005(2) -0.007(2) 0.0016(15)
C7 0.056(2) 0.044(2) 0.062(3) 0.002(2) 0.009(2) 0.014(2)
C8 0.049(2) 0.046(2) 0.050(2) -0.011(2) 0.003(2) -0.002(2)
C9 0.051(2) 0.044(2) 0.032(2) -0.0066(15) -0.002(2) -0.001(2)
C10 0.061(3) 0.077(3) 0.101(4) 0.019(3) 0.023(3) 0.012(2)
C11 0.063(3) 0.067(3) 0.062(3) -0.017(2) 0.018(2) -0.008(2)
C12 0.035(2) 0.025(2) 0.029(2) 0.0017(12) 0.0019(13) -0.0023(12)
C13 0.0273(15) 0.034(2) 0.025(2) -0.0011(12) 0.0003(12) -0.0030(12)
C14 0.030(2) 0.033(2) 0.033(2) 0.0025(13) -0.0009(13) 0.0027(12)
C15 0.034(2) 0.029(2) 0.038(2) -0.0031(13) 0.0060(14) 0.0031(13)
C16 0.031(2) 0.036(2) 0.028(2) -0.0067(13) 0.0062(13) -0.0045(13)
C17 0.029(2) 0.033(2) 0.024(2) 0.0011(12) 0.0018(12) -0.0018(12)
N19 0.049(2) 0.0304(15) 0.0328(15) 0.0005(11) -0.0103(13) 0.0009(12)
N22 0.060(2) 0.033(2) 0.061(2) -0.0104(15) -0.004(2) 0.0085(14)
N25 0.041(2) 0.041(2) 0.031(2) 0.0021(12) -0.0047(12) -0.0022(12)
O18 0.083(2) 0.0271(13) 0.050(2) -0.0048(10) -0.0273(14) 0.0064(12)
O20 0.225(5) 0.049(2) 0.082(3) -0.031(2) -0.097(3) 0.048(2)
O21 0.090(2) 0.060(2) 0.058(2) -0.0109(14) -0.037(2) 0.014(2)
O23 0.141(3) 0.047(2) 0.116(3) -0.023(2) -0.067(3) 0.049(2)
O24 0.074(2) 0.0367(14) 0.063(2) -0.0173(13) -0.0003(14) -0.0006(13)
O26 0.185(4) 0.071(2) 0.067(2) -0.022(2) -0.078(3) 0.030(2)
O27 0.159(4) 0.057(2) 0.101(3) -0.020(2) -0.089(3) 0.043(2)

loop_
_atom_site_label
_atom_site_type_symbol
_atom_site_fract_x
_atom_site_fract_y
_atom_site_fract_z
_atom_site_U_iso_or_equiv
_atom_site_thermal_displace_type
_atom_site_occupancy
_atom_site_calc_flag
_atom_site_refinement_flags
N1 N 0.3182(3) 0.20913(14) 0.4339(2) 0.0359(7) Uani 1 d .
H1 H 0.3155(3) 0.25912(14) 0.4509(2) 0.048 Uiso 1 calc R
C2 C 0.1526(5) 0.1748(2) 0.4505(3) 0.0434(9) Uani 1 d .
H2A H 0.1477(5) 0.1244(2) 0.4207(3) 0.058 Uiso 1 calc R
H2B H 0.0665(5) 0.2053(2) 0.4165(3) 0.058 Uiso 1 calc R
C3 C 0.1209(5) 0.1694(2) 0.5626(3) 0.0551(10) Uani 1 d .
H3 H 0.1191(5) 0.2208(2) 0.5909(3) 0.073 Uiso 1 calc R
C4 C 0.2600(6) 0.1250(3) 0.6185(3) 0.0635(12) Uani 1 d .
H4A H 0.2403(6) 0.1230(3) 0.6907(3) 0.084 Uiso 1 calc R
H4B H 0.2609(6) 0.0734(3) 0.5928(3) 0.084 Uiso 1 calc R
C5 C 0.4270(6) 0.1620(2) 0.6032(3) 0.0597(11) Uani 1 d .
H5A H 0.4295(6) 0.2113(2) 0.6360(3) 0.079 Uiso 1 calc R
H5B H 0.5138(6) 0.1312(2) 0.6362(3) 0.079 Uiso 1 calc R
C6 C 0.4625(5) 0.1716(2) 0.4927(3) 0.0439(9) Uani 1 d .
H6 H 0.5596(5) 0.2047(2) 0.4888(3) 0.058 Uiso 1 calc R
C7 C 0.4927(5) 0.1012(2) 0.4302(3) 0.0535(10) Uani 1 d .
H7A H 0.4211(5) 0.0601(2) 0.4499(3) 0.071 Uiso 1 calc R
H7B H 0.6074(5) 0.0849(2) 0.4395(3) 0.071 Uiso 1 calc R
C8 C 0.4518(5) 0.1248(2) 0.3174(3) 0.0483(9) Uani 1 d .
H8 H 0.3734(5) 0.0883(2) 0.2856(3) 0.064 Uiso 1 calc R
C9 C 0.3664(5) 0.2019(2) 0.3250(3) 0.0428(8) Uani 1 d .
H9A H 0.4417(5) 0.2424(2) 0.3080(3) 0.057 Uiso 1 calc R
H9B H 0.2689(5) 0.2043(2) 0.2787(3) 0.057 Uiso 1 calc R
C10 C -0.0509(6) 0.1322(3) 0.5758(4) 0.0786(15) Uani 1 d .
H10A H -0.0722(21) 0.1297(20) 0.6471(5) 0.118 Uiso 1 calc R
H10B H -0.0512(17) 0.0819(9) 0.5478(26) 0.118 Uiso 1 calc R
H10C H -0.1356(8) 0.1619(12) 0.5407(25) 0.118 Uiso 1 calc R
C11 C 0.6033(5) 0.1294(3) 0.2553(3) 0.0636(12) Uani 1 d .
H11A H 0.6543(23) 0.0803(5) 0.2525(21) 0.095 Uiso 1 calc R
H11B H 0.6807(18) 0.1649(14) 0.2864(14) 0.095 Uiso 1 calc R
H11C H 0.5715(8) 0.1459(18) 0.1874(8) 0.095 Uiso 1 calc R
C12 C 0.3286(4) 0.4133(2) 0.5264(2) 0.0296(7) Uani 1 d .
C13 C 0.2241(4) 0.4547(2) 0.4518(2) 0.0288(7) Uani 1 d .
C14 C 0.1894(4) 0.5303(2) 0.4588(2) 0.0320(7) Uani 1 d .
H14 H 0.1198(4) 0.5535(2) 0.4095(2) 0.043 Uiso 1 calc R
C15 C 0.2578(4) 0.5719(2) 0.5393(2) 0.0334(7) Uani 1 d .
C16 C 0.3601(4) 0.5382(2) 0.6143(2) 0.0314(7) Uani 1 d .
H16 H 0.4057(4) 0.5669(2) 0.6682(2) 0.042 Uiso 1 calc R
C17 C 0.3933(4) 0.4625(2) 0.6084(2) 0.0286(7) Uani 1 d .
N19 N 0.1527(4) 0.41552(15) 0.3620(2) 0.0380(7) Uani 1 d .
N22 N 0.2225(4) 0.6523(2) 0.5459(3) 0.0515(8) Uani 1 d .
N25 N 0.5010(3) 0.4307(2) 0.6902(2) 0.0380(7) Uani 1 d .
O18 O 0.3593(4) 0.34478(13) 0.5227(2) 0.0544(8) Uani 1 d .
O20 O 0.1974(7) 0.3536(2) 0.3418(3) 0.122(2) Uani 1 d .
O21 O 0.0463(4) 0.4472(2) 0.3092(2) 0.0706(9) Uani 1 d .
O23 O 0.1308(5) 0.6802(2) 0.4793(3) 0.104(2) Uani 1 d .
O24 O 0.2848(4) 0.68866(14) 0.6173(2) 0.0578(8) Uani 1 d .
O26 O 0.5486(6) 0.4704(2) 0.7586(3) 0.111(2) Uani 1 d .
O27 O 0.5458(6) 0.3681(2) 0.6863(3) 0.109(2) Uani 1 d .

loop_
_atom_type_symbol
_atom_type_description
_atom_type_scat_dispersion_real
_atom_type_scat_dispersion_imag
_atom_type_scat_source
C C 0.0033 0.0016 'International Tables Vol C Tables 4.2.6.8 and 6.1.1.4'
H H 0.0000 0.0000 'International Tables Vol C Tables 4.2.6.8 and 6.1.1.4'
N N 0.0061 0.0033 'International Tables Vol C Tables 4.2.6.8 and 6.1.1.4'
O O 0.0106 0.0060 'International Tables Vol C Tables 4.2.6.8 and 6.1.1.4'

loop_
_geom_angle_atom_site_label_1
_geom_angle_atom_site_label_2
_geom_angle_atom_site_label_3
_geom_angle
C2 N1 C9 112.4(3)
C2 N1 C6 114.7(3)
C9 N1 C6 102.5(3)
N1 C2 C3 111.5(3)
C2 C3 C4 110.1(3)
C2 C3 C10 109.4(4)
C4 C3 C10 111.6(3)
C5 C4 C3 110.5(3)
C6 C5 C4 112.9(4)
C5 C6 N1 111.2(3)
C5 C6 C7 118.3(3)
N1 C6 C7 102.9(3)
C6 C7 C8 105.3(3)
C11 C8 C9 111.6(3)
C11 C8 C7 113.0(3)
C9 C8 C7 104.5(3)
N1 C9 C8 106.1(3)
O18 C12 C13 125.1(3)
O18 C12 C17 123.1(3)
C13 C12 C17 111.7(3)
C14 C13 C12 123.9(3)
C14 C13 N19 116.3(3)
C12 C13 N19 119.7(3)
C13 C14 C15 119.8(3)
C14 C15 C16 121.1(3)
C14 C15 N22 119.6(3)
C16 C15 N22 119.3(3)
C17 C16 C15 119.4(3)
C16 C17 N25 116.5(3)
C16 C17 C12 124.1(3)
N25 C17 C12 119.5(3)
O20 N19 O21 120.8(3)
O20 N19 C13 120.4(3)
O21 N19 C13 118.8(3)
O23 N22 O24 123.2(3)
O23 N22 C15 117.8(3)
O24 N22 C15 119.0(3)
O27 N25 O26 120.2(3)
O27 N25 C17 120.5(3)
O26 N25 C17 119.2(3)

loop_
_geom_bond_atom_site_label_1
_geom_bond_atom_site_label_2
_geom_bond_distance
N1 C2 1.492(5)
N1 C9 1.505(4)
N1 C6 1.515(4)
C2 C3 1.509(5)
C3 C4 1.525(6)
C3 C10 1.550(6)
C4 C5 1.519(6)
C5 C6 1.503(5)
C6 C7 1.516(5)
C7 C8 1.557(6)
C8 C11 1.505(6)
C8 C9 1.530(5)
C12 O18 1.234(4)
C12 C13 1.456(4)
C12 C17 1.458(4)
C13 C14 1.365(4)
C13 N19 1.459(4)
C14 C15 1.378(4)
C15 C16 1.385(4)
C15 N22 1.450(4)
C16 C17 1.365(4)
C17 N25 1.457(4)
N19 O20 1.184(4)
N19 O21 1.212(4)
N22 O23 1.219(4)
N22 O24 1.222(4)
N25 O27 1.165(4)
N25 O26 1.186(4)
